data_7040519
loop_
_publ_author_name
'Rehm, Tobias'
'Rothemund, Matthias'
'Muenzner, Julienne K.'
'Noor, Awal'
'Kempe, Rhett'
'Schobert, Rainer'

_publ_section_title
;
 Novel cis-[(NHC)(1)(NHC)(2)(L)Cl]platinum(ii) complexes - synthesis,
 structures, and anticancer activities.
;
_journal_issue 39
_journal_name_full 'Dalton transactions (Cambridge, England : 2003)'
_journal_page_first 15390
_journal_paper_doi 10.1039/c6dt02350a
_journal_volume 45
_journal_year 2016
_chemical_formula_sum 'C53 H53 Cl4 N4 O2 P Pt'
_chemical_formula_weight 1145.85
_chemical_name_systematic
;
 ?
;
_space_group_crystal_system triclinic
_space_group_IT_number 2
_space_group_name_Hall '-P 1'
_space_group_name_H-M_alt 'P -1'
_symmetry_space_group_name_Hall '-P 1'
_symmetry_space_group_name_H-M 'P -1'
_atom_sites_solution_hydrogens mixed
_audit_creation_method SHELXL-2014
_audit_update_record
;
2016-05-23 deposited with the CCDC.
2016-08-29 downloaded from the CCDC.
;
_cell_angle_alpha 75.959(3)
_cell_angle_beta 74.604(3)
_cell_angle_gamma 73.708(3)
_cell_formula_units_Z 2
_cell_length_a 11.4460(4)
_cell_length_b 11.7520(4)
_cell_length_c 19.7120(8)
_cell_measurement_reflns_used 22260
_cell_measurement_temperature 133(2)
_cell_measurement_theta_max 53.17
_cell_measurement_theta_min 3.67
_cell_volume 2412.88(16)
_computing_cell_refinement X-AREA-STOE
_computing_data_collection X-AREA-STOE
_computing_data_reduction X-AREA-STOE
_computing_structure_refinement 'SHELXL-2014 (Sheldrick, 2014)'
_computing_structure_solution Sir-97
_diffrn_ambient_temperature 133(2)
_diffrn_measured_fraction_theta_full 1.000
_diffrn_measured_fraction_theta_max 0.989
_diffrn_measurement_device_type STOE-IPDSII
_diffrn_radiation_type MoK\a
_diffrn_radiation_wavelength 0.71069
_diffrn_reflns_av_R_equivalents 0.0987
_diffrn_reflns_av_unetI/netI 0.0844
_diffrn_reflns_Laue_measured_fraction_full 1.000
_diffrn_reflns_Laue_measured_fraction_max 0.989
_diffrn_reflns_limit_h_max 14
_diffrn_reflns_limit_h_min -14
_diffrn_reflns_limit_k_max 14
_diffrn_reflns_limit_k_min -14
_diffrn_reflns_limit_l_max 24
_diffrn_reflns_limit_l_min -24
_diffrn_reflns_number 34049
_diffrn_reflns_point_group_measured_fraction_full 1.000
_diffrn_reflns_point_group_measured_fraction_max 0.989
_diffrn_reflns_theta_full 25.240
_diffrn_reflns_theta_max 26.257
_diffrn_reflns_theta_min 1.836
_diffrn_source 'fine-focus sealed tube'
_exptl_absorpt_coefficient_mu 3.208
_exptl_absorpt_correction_T_max 0.7123
_exptl_absorpt_correction_T_min 0.4243
_exptl_absorpt_correction_type numerical
_exptl_crystal_colour colourless
_exptl_crystal_density_diffrn 1.577
_exptl_crystal_description block
_exptl_crystal_F_000 1152
_exptl_crystal_size_max 0.25
_exptl_crystal_size_mid 0.18
_exptl_crystal_size_min 0.11
_refine_diff_density_max 3.432
_refine_diff_density_min -1.470
_refine_diff_density_rms 0.182
_refine_ls_extinction_method none
_refine_ls_goodness_of_fit_ref 0.994
_refine_ls_hydrogen_treatment mixed
_refine_ls_matrix_type full
_refine_ls_number_parameters 602
_refine_ls_number_reflns 9655
_refine_ls_number_restraints 4
_refine_ls_restrained_S_all 0.994
_refine_ls_R_factor_all 0.0794
_refine_ls_R_factor_gt 0.0582
_refine_ls_shift/su_max 0.000
_refine_ls_shift/su_mean 0.000
_refine_ls_structure_factor_coef Fsqd
_refine_ls_weighting_details 'w=1/[\s^2^(Fo^2^)+(0.0950P)^2^] where P=(Fo^2^+2Fc^2^)/3'
_refine_ls_weighting_scheme calc
_refine_ls_wR_factor_gt 0.1436
_refine_ls_wR_factor_ref 0.1538
_reflns_Friedel_coverage 0.000
_reflns_number_gt 7198
_reflns_number_total 9655
_reflns_threshold_expression 'I > 2\s(I)'
_cod_data_source_file c6dt02350a2.cif
_cod_data_source_block shelx
_cod_depositor_comments
;
The following automatic conversions were performed:

'_exptl_absorpt_correction_type' value 'Numerical' changed to
'numerical' according to
/usr/data/users/saulius/crontab/automatic-downloads/rss-feeds/RSC/lib/dictionaries/cif_core.dic
dictionary named 'cif_core.dic' version 2.4.2 from 2011-04-26.

Automatic conversion script
Id: cif_fix_values 4268 2015-11-12 08:31:59Z antanas 

 Adding full bibliography for 7040517--7040520.cif.
;
_cod_database_code 7040519
_shelx_space_group_comment
;
The symmetry employed for this shelxl refinement is uniquely defined
by the following loop, which should always be used as a source of
symmetry information in preference to the above space-group names.
They are only intended as comments.
;
_shelxl_version_number 2014-3

loop_
_space_group_symop_operation_xyz
'x, y, z'
'-x, -y, -z'

loop_
_atom_site_label
_atom_site_type_symbol
_atom_site_fract_x
_atom_site_fract_y
_atom_site_fract_z
_atom_site_U_iso_or_equiv
_atom_site_adp_type
_atom_site_occupancy
_atom_site_site_symmetry_order
_atom_site_calc_flag
_atom_site_refinement_flags_posn
_atom_site_refinement_flags_adp
Pt1 Pt 0.39055(3) 0.47517(3) 0.28227(2) 0.03572(12) Uani 1 1 d . .
P1 P 0.31667(18) 0.30116(18) 0.31991(11) 0.0371(4) Uani 1 1 d . .
Cl4 Cl 0.7613(3) 0.3271(3) 0.37837(18) 0.0773(8) Uani 1 1 d . .
N2 N 0.3864(6) 0.4661(6) 0.1320(3) 0.0370(14) Uani 1 1 d . .
C1 C 0.4302(8) 0.1659(8) 0.3476(5) 0.0447(19) Uani 1 1 d . .
C2 C 0.5203(8) 0.1783(8) 0.3779(5) 0.050(2) Uani 1 1 d . .
H2 H 0.5245 0.2562 0.3813 0.060 Uiso 1 1 calc R U
N3 N 0.5446(6) 0.6707(6) 0.2247(3) 0.0354(14) Uani 1 1 d . .
C3 C 0.6045(10) 0.0778(10) 0.4033(6) 0.063(3) Uani 1 1 d . .
H3 H 0.6661 0.0865 0.4246 0.076 Uiso 1 1 calc R U
C4 C 0.5990(11) -0.0347(10) 0.3977(6) 0.070(3) Uani 1 1 d . .
H4 H 0.6585 -0.1037 0.4139 0.084 Uiso 1 1 calc R U
C5 C 0.5074(10) -0.0482(9) 0.3684(6) 0.061(3) Uani 1 1 d . .
H5 H 0.5035 -0.1264 0.3653 0.073 Uiso 1 1 calc R U
C6 C 0.4237(9) 0.0495(8) 0.3444(5) 0.050(2) Uani 1 1 d . .
H6 H 0.3600 0.0396 0.3253 0.060 Uiso 1 1 calc R U
C7 C 0.1873(7) 0.3081(7) 0.3974(4) 0.0397(17) Uani 1 1 d . .
N1 N 0.5579(6) 0.3556(6) 0.1598(3) 0.0361(14) Uani 1 1 d . .
C8 C 0.1842(8) 0.2150(8) 0.4562(4) 0.0431(19) Uani 1 1 d . .
H8 H 0.2524 0.1468 0.4574 0.052 Uiso 1 1 calc R U
C9 C 0.0827(8) 0.2208(8) 0.5130(4) 0.0433(19) Uani 1 1 d . .
H9 H 0.0823 0.1574 0.5534 0.052 Uiso 1 1 calc R U
C10 C -0.0179(8) 0.3180(8) 0.5110(5) 0.049(2) Uani 1 1 d . .
H10 H -0.0894 0.3199 0.5490 0.058 Uiso 1 1 calc R U
C11 C -0.0144(8) 0.4120(8) 0.4543(5) 0.048(2) Uani 1 1 d . .
H11 H -0.0823 0.4807 0.4540 0.058 Uiso 1 1 calc R U
C12 C 0.0879(8) 0.4080(8) 0.3969(5) 0.0434(19) Uani 1 1 d . .
H12 H 0.0895 0.4734 0.3576 0.052 Uiso 1 1 calc R U
C13 C 0.2569(8) 0.2668(8) 0.2508(5) 0.047(2) Uani 1 1 d . .
C14 C 0.3382(9) 0.2029(8) 0.2007(5) 0.051(2) Uani 1 1 d . .
H14 H 0.4224 0.1695 0.2047 0.062 Uiso 1 1 calc R U
C15 C 0.2962(11) 0.1873(10) 0.1440(5) 0.062(3) Uani 1 1 d . .
H15 H 0.3514 0.1416 0.1098 0.075 Uiso 1 1 calc R U
N4 N 0.3496(6) 0.7482(6) 0.2433(4) 0.0386(15) Uani 1 1 d . .
C16 C 0.1750(11) 0.2380(11) 0.1378(6) 0.068(3) Uani 1 1 d . .
H16 H 0.1467 0.2290 0.0986 0.082 Uiso 1 1 calc R U
C17 C 0.0962(11) 0.3006(11) 0.1875(6) 0.070(3) Uani 1 1 d . .
H17 H 0.0121 0.3345 0.1832 0.083 Uiso 1 1 calc R U
C18 C 0.1351(9) 0.3165(9) 0.2445(5) 0.057(2) Uani 1 1 d . .
H18 H 0.0787 0.3611 0.2789 0.068 Uiso 1 1 calc R U
C19 C 0.4500(7) 0.4318(7) 0.1839(4) 0.0384(18) Uani 1 1 d . .
C20 C 0.4535(7) 0.4099(7) 0.0750(4) 0.0402(18) Uani 1 1 d . .
H20 H 0.4289 0.4185 0.0313 0.048 Uiso 1 1 calc R U
C21 C 0.5595(7) 0.3411(7) 0.0927(4) 0.0392(17) Uani 1 1 d . .
H21 H 0.6240 0.2914 0.0641 0.047 Uiso 1 1 calc R U
C22 C 0.6648(7) 0.3067(8) 0.1947(5) 0.0441(19) Uani 1 1 d . .
H22A H 0.6337 0.2946 0.2472 0.053 Uiso 1 1 calc R U
H22B H 0.7167 0.3666 0.1817 0.053 Uiso 1 1 calc R U
C23 C 0.7443(7) 0.1901(7) 0.1748(4) 0.0392(17) Uani 1 1 d . .
C24 C 0.7134(8) 0.0823(8) 0.2057(5) 0.048(2) Uani 1 1 d . .
H24 H 0.6382 0.0806 0.2406 0.058 Uiso 1 1 calc R U
C25 C 0.7894(8) -0.0239(8) 0.1871(5) 0.050(2) Uani 1 1 d . .
H25 H 0.7648 -0.0976 0.2083 0.060 Uiso 1 1 calc R U
C26 C 0.8998(8) -0.0246(8) 0.1385(5) 0.052(2) Uani 1 1 d . .
H26 H 0.9525 -0.0984 0.1265 0.062 Uiso 1 1 calc R U
C27 C 0.9336(8) 0.0830(9) 0.1072(5) 0.053(2) Uani 1 1 d . .
H27 H 1.0101 0.0834 0.0733 0.064 Uiso 1 1 calc R U
C28 C 0.8564(8) 0.1912(8) 0.1250(5) 0.049(2) Uani 1 1 d . .
H28 H 0.8800 0.2653 0.1032 0.059 Uiso 1 1 calc R U
C29 C 0.4332(7) 0.6429(7) 0.2480(4) 0.0355(16) Uani 1 1 d . .
C30 C 0.6635(7) 0.5831(8) 0.2251(5) 0.0427(18) Uani 1 1 d . .
H30A H 0.7061 0.5737 0.1754 0.051 Uiso 1 1 calc R U
H30B H 0.6482 0.5038 0.2519 0.051 Uiso 1 1 calc R U
C31 C 0.2132(7) 0.7660(8) 0.2629(5) 0.0421(18) Uani 1 1 d . .
H31A H 0.1915 0.6905 0.2920 0.051 Uiso 1 1 calc R U
H31B H 0.1802 0.7844 0.2188 0.051 Uiso 1 1 calc R U
C32 C 0.2751(7) 0.5596(7) 0.1299(4) 0.0399(17) Uani 1 1 d . .
H32A H 0.2299 0.5677 0.1794 0.048 Uiso 1 1 calc R U
H32B H 0.2206 0.5366 0.1067 0.048 Uiso 1 1 calc R U
C33 C 0.4081(8) 0.8411(8) 0.2160(5) 0.046(2) Uani 1 1 d . .
H33 H 0.3693 0.9245 0.2072 0.055 Uiso 1 1 calc R U
C34 C 0.5314(8) 0.7918(8) 0.2040(5) 0.0449(19) Uani 1 1 d . .
H34 H 0.5964 0.8335 0.1848 0.054 Uiso 1 1 calc R U
C35 C 0.6445(12) 0.3932(11) 0.4456(6) 0.073(3) Uani 1 1 d . .
H35A H 0.6803 0.4398 0.4672 0.087 Uiso 1 1 calc R U
H35B H 0.5768 0.4499 0.4237 0.087 Uiso 1 1 calc R U
C36 C 0.3015(7) 0.6796(7) 0.0897(4) 0.0378(17) Uani 1 1 d . .
C37 C 0.2064(8) 0.7683(8) 0.0631(5) 0.0459(19) Uani 1 1 d . .
H37 H 0.1273 0.7516 0.0691 0.055 Uiso 1 1 calc R U
C38 C 0.2269(9) 0.8810(8) 0.0279(5) 0.052(2) Uani 1 1 d . .
H38 H 0.1615 0.9416 0.0106 0.063 Uiso 1 1 calc R U
C39 C 0.3429(9) 0.9050(8) 0.0180(5) 0.053(2) Uani 1 1 d . .
H39 H 0.3567 0.9824 -0.0052 0.063 Uiso 1 1 calc R U
C40 C 0.4381(8) 0.8158(8) 0.0422(5) 0.048(2) Uani 1 1 d . .
H40 H 0.5183 0.8312 0.0343 0.058 Uiso 1 1 calc R U
C41 C 0.4176(8) 0.7054(7) 0.0774(4) 0.0398(18) Uani 1 1 d . .
H41 H 0.4840 0.6450 0.0937 0.048 Uiso 1 1 calc R U
C42 C 0.1534(7) 0.8660(7) 0.3041(4) 0.0388(17) Uani 1 1 d . .
C43 C 0.0563(8) 0.9573(8) 0.2836(5) 0.052(2) Uani 1 1 d . .
H43 H 0.0279 0.9576 0.2425 0.062 Uiso 1 1 calc R U
C44 C 0.0006(9) 1.0483(8) 0.3230(6) 0.058(2) Uani 1 1 d . .
H44 H -0.0655 1.1110 0.3080 0.070 Uiso 1 1 calc R U
C45 C 0.0378(9) 1.0506(8) 0.3831(6) 0.056(2) Uani 1 1 d . .
H45 H -0.0017 1.1136 0.4097 0.067 Uiso 1 1 calc R U
C46 C 0.1349(8) 0.9587(8) 0.4040(5) 0.050(2) Uani 1 1 d . .
H46 H 0.1624 0.9590 0.4454 0.060 Uiso 1 1 calc R U
C47 C 0.1925(7) 0.8663(8) 0.3652(5) 0.0433(19) Uani 1 1 d . .
H47 H 0.2584 0.8035 0.3803 0.052 Uiso 1 1 calc R U
C48 C 0.7482(7) 0.6220(7) 0.2596(4) 0.0382(17) Uani 1 1 d . .
C49 C 0.8647(7) 0.6314(7) 0.2224(5) 0.0447(19) Uani 1 1 d . .
H49 H 0.8935 0.6164 0.1748 0.054 Uiso 1 1 calc R U
C50 C 0.9407(8) 0.6633(8) 0.2557(6) 0.052(2) Uani 1 1 d . .
H50 H 1.0226 0.6692 0.2307 0.062 Uiso 1 1 calc R U
C51 C 0.8998(9) 0.6863(9) 0.3235(6) 0.055(2) Uani 1 1 d . .
H51 H 0.9522 0.7100 0.3449 0.066 Uiso 1 1 calc R U
Cl3 Cl 0.5825(3) 0.2852(3) 0.51270(16) 0.0800(8) Uani 1 1 d . .
C52 C 0.7824(9) 0.6752(8) 0.3611(5) 0.052(2) Uani 1 1 d . .
H52 H 0.7542 0.6892 0.4089 0.062 Uiso 1 1 calc R U
C53 C 0.7071(8) 0.6438(8) 0.3289(5) 0.046(2) Uani 1 1 d . .
H53 H 0.6256 0.6368 0.3544 0.056 Uiso 1 1 calc R U
Cl2 Cl 0.76334(19) 0.5313(2) 0.04305(12) 0.0511(5) Uani 1 1 d . .
O1 O 0.9978(7) 0.6271(8) 0.0436(5) 0.080(2) Uani 1 1 d D .
Cl1 Cl 0.33337(19) 0.5175(2) 0.39871(11) 0.0452(5) Uani 1 1 d . .
O2 O 0.2428(9) 1.2011(8) -0.0546(5) 0.081(2) Uani 1 1 d D .
H1O H 0.949(8) 0.568(7) 0.045(5) 0.06(3) Uiso 1 1 d D .
H2O H 1.068(9) 0.568(9) 0.019(7) 0.11(5) Uiso 1 1 d D .
H3O H 0.156(5) 1.193(11) -0.031(6) 0.09(4) Uiso 1 1 d D .
H4O H 0.271(12) 1.277(7) -0.060(7) 0.10(5) Uiso 1 1 d D .

loop_
_atom_site_aniso_label
_atom_site_aniso_U_11
_atom_site_aniso_U_22
_atom_site_aniso_U_33
_atom_site_aniso_U_23
_atom_site_aniso_U_13
_atom_site_aniso_U_12
Pt1 0.03198(16) 0.03467(18) 0.04096(18) -0.00828(12) -0.00666(11) -0.00822(11)
P1 0.0352(10) 0.0342(11) 0.0409(11) -0.0063(9) -0.0051(8) -0.0095(8)
Cl4 0.0721(17) 0.0718(19) 0.091(2) -0.0216(16) -0.0189(15) -0.0142(14)
N2 0.037(3) 0.038(4) 0.038(3) -0.008(3) -0.009(3) -0.008(3)
C1 0.038(4) 0.046(5) 0.045(5) -0.006(4) -0.002(4) -0.009(4)
C2 0.050(5) 0.044(5) 0.054(5) -0.009(4) -0.013(4) -0.007(4)
N3 0.032(3) 0.032(3) 0.044(4) -0.007(3) -0.005(3) -0.012(3)
C3 0.065(6) 0.061(7) 0.062(6) -0.015(5) -0.025(5) 0.001(5)
C4 0.077(7) 0.050(6) 0.070(7) -0.005(5) -0.024(6) 0.007(5)
C5 0.071(6) 0.042(5) 0.060(6) -0.006(4) -0.008(5) -0.005(5)
C6 0.050(5) 0.037(5) 0.056(5) -0.007(4) -0.004(4) -0.009(4)
C7 0.040(4) 0.038(4) 0.042(4) -0.007(3) -0.006(3) -0.013(3)
N1 0.029(3) 0.038(4) 0.043(4) -0.012(3) -0.006(3) -0.009(3)
C8 0.044(4) 0.039(5) 0.048(5) -0.007(4) -0.011(4) -0.012(4)
C9 0.051(5) 0.038(5) 0.039(4) -0.001(3) -0.011(4) -0.011(4)
C10 0.042(4) 0.054(5) 0.052(5) -0.013(4) 0.000(4) -0.019(4)
C11 0.042(4) 0.045(5) 0.059(5) -0.014(4) -0.011(4) -0.010(4)
C12 0.046(4) 0.037(5) 0.046(5) -0.002(4) -0.009(4) -0.012(4)
C13 0.053(5) 0.049(5) 0.041(5) -0.005(4) -0.002(4) -0.025(4)
C14 0.061(5) 0.048(5) 0.050(5) -0.008(4) -0.006(4) -0.026(4)
C15 0.089(8) 0.064(7) 0.044(5) -0.016(5) 0.004(5) -0.046(6)
N4 0.037(3) 0.032(4) 0.049(4) -0.011(3) -0.009(3) -0.008(3)
C16 0.088(8) 0.079(8) 0.059(6) -0.006(6) -0.026(6) -0.051(7)
C17 0.072(7) 0.086(8) 0.064(7) -0.010(6) -0.018(6) -0.039(6)
C18 0.056(5) 0.058(6) 0.061(6) -0.005(5) -0.021(5) -0.017(5)
C19 0.044(4) 0.029(4) 0.045(4) -0.011(3) -0.001(4) -0.017(3)
C20 0.042(4) 0.039(4) 0.040(4) -0.003(3) -0.011(3) -0.011(3)
C21 0.032(4) 0.037(4) 0.045(5) -0.014(4) -0.001(3) -0.004(3)
C22 0.036(4) 0.046(5) 0.054(5) -0.015(4) -0.016(4) -0.004(3)
C23 0.035(4) 0.041(4) 0.044(4) -0.009(4) -0.012(3) -0.006(3)
C24 0.036(4) 0.046(5) 0.062(6) -0.014(4) -0.006(4) -0.011(4)
C25 0.049(5) 0.040(5) 0.063(6) -0.007(4) -0.021(4) -0.006(4)
C26 0.044(5) 0.047(5) 0.065(6) -0.023(4) -0.017(4) 0.006(4)
C27 0.038(4) 0.058(6) 0.059(6) -0.019(5) -0.004(4) -0.001(4)
C28 0.043(4) 0.049(5) 0.054(5) -0.009(4) -0.010(4) -0.012(4)
C29 0.041(4) 0.036(4) 0.032(4) -0.007(3) -0.010(3) -0.008(3)
C30 0.034(4) 0.045(5) 0.050(5) -0.019(4) -0.005(3) -0.005(3)
C31 0.035(4) 0.046(5) 0.050(5) -0.011(4) -0.015(4) -0.009(3)
C32 0.037(4) 0.037(4) 0.046(5) -0.010(4) -0.009(3) -0.007(3)
C33 0.054(5) 0.031(4) 0.055(5) -0.006(4) -0.013(4) -0.013(4)
C34 0.041(4) 0.047(5) 0.053(5) -0.015(4) -0.013(4) -0.011(4)
C35 0.088(8) 0.066(7) 0.075(7) -0.016(6) -0.021(6) -0.028(6)
C36 0.037(4) 0.042(5) 0.037(4) -0.012(3) -0.009(3) -0.007(3)
C37 0.040(4) 0.046(5) 0.046(5) -0.009(4) -0.007(4) -0.002(4)
C38 0.054(5) 0.044(5) 0.051(5) -0.012(4) -0.014(4) 0.005(4)
C39 0.066(6) 0.036(5) 0.054(5) -0.008(4) -0.011(4) -0.013(4)
C40 0.048(5) 0.053(6) 0.047(5) -0.012(4) -0.010(4) -0.015(4)
C41 0.050(5) 0.028(4) 0.042(4) -0.007(3) -0.016(4) -0.005(3)
C42 0.031(4) 0.042(5) 0.044(4) -0.008(4) -0.004(3) -0.012(3)
C43 0.053(5) 0.045(5) 0.057(5) -0.008(4) -0.025(4) 0.000(4)
C44 0.054(5) 0.038(5) 0.079(7) -0.013(5) -0.018(5) 0.000(4)
C45 0.052(5) 0.041(5) 0.075(7) -0.025(5) 0.002(5) -0.011(4)
C46 0.049(5) 0.052(5) 0.049(5) -0.011(4) -0.005(4) -0.016(4)
C47 0.037(4) 0.039(5) 0.055(5) -0.008(4) -0.009(4) -0.012(3)
C48 0.036(4) 0.037(4) 0.040(4) -0.007(3) -0.009(3) -0.005(3)
C49 0.039(4) 0.038(5) 0.049(5) 0.000(4) -0.006(4) -0.005(3)
C50 0.042(5) 0.044(5) 0.072(7) -0.009(4) -0.018(4) -0.011(4)
C51 0.048(5) 0.049(5) 0.078(7) -0.013(5) -0.034(5) -0.005(4)
Cl3 0.105(2) 0.084(2) 0.0662(17) -0.0111(15) -0.0291(16) -0.0378(18)
C52 0.059(6) 0.046(5) 0.048(5) -0.012(4) -0.013(4) -0.006(4)
C53 0.038(4) 0.040(5) 0.061(6) -0.015(4) -0.005(4) -0.010(4)
Cl2 0.0412(10) 0.0568(13) 0.0570(13) -0.0101(10) -0.0078(9) -0.0165(9)
O1 0.050(4) 0.103(7) 0.104(6) -0.057(5) 0.002(4) -0.030(4)
Cl1 0.0468(11) 0.0489(12) 0.0422(11) -0.0131(9) -0.0058(9) -0.0143(9)
O2 0.090(6) 0.057(5) 0.093(6) -0.005(4) -0.025(5) -0.012(4)

loop_
_atom_type_symbol
_atom_type_description
_atom_type_scat_dispersion_real
_atom_type_scat_dispersion_imag
_atom_type_scat_source
C C 0.0033 0.0016 'International Tables Vol C Tables 4.2.6.8 and 6.1.1.4'
H H 0.0000 0.0000 'International Tables Vol C Tables 4.2.6.8 and 6.1.1.4'
N N 0.0061 0.0033 'International Tables Vol C Tables 4.2.6.8 and 6.1.1.4'
Cl Cl 0.1484 0.1585 'International Tables Vol C Tables 4.2.6.8 and 6.1.1.4'
Pt Pt -1.7033 8.3905 'International Tables Vol C Tables 4.2.6.8 and 6.1.1.4'
P P 0.1023 0.0942 'International Tables Vol C Tables 4.2.6.8 and 6.1.1.4'
O O 0.0106 0.0060 'International Tables Vol C Tables 4.2.6.8 and 6.1.1.4'

loop_
_geom_angle_atom_site_label_1
_geom_angle_atom_site_label_2
_geom_angle_atom_site_label_3
_geom_angle
C19 Pt1 C29 93.7(3)
C19 Pt1 P1 87.6(2)
C29 Pt1 P1 172.6(2)
C19 Pt1 Cl1 176.3(2)
C29 Pt1 Cl1 87.1(2)
P1 Pt1 Cl1 92.08(7)
C1 P1 C7 103.9(4)
C1 P1 C13 106.1(4)
C7 P1 C13 104.9(4)
C1 P1 Pt1 114.8(3)
C7 P1 Pt1 113.3(3)
C13 P1 Pt1 112.8(3)
C19 N2 C20 109.4(7)
C19 N2 C32 126.1(7)
C20 N2 C32 123.9(7)
C2 C1 C6 119.1(8)
C2 C1 P1 117.9(7)
C6 C1 P1 122.8(7)
C1 C2 C3 120.2(9)
C29 N3 C34 110.8(7)
C29 N3 C30 124.4(6)
C34 N3 C30 124.8(6)
C4 C3 C2 119.8(10)
C3 C4 C5 120.3(10)
C6 C5 C4 120.1(10)
C5 C6 C1 120.4(9)
C12 C7 C8 119.1(8)
C12 C7 P1 119.1(6)
C8 C7 P1 121.8(6)
C19 N1 C21 109.2(6)
C19 N1 C22 126.5(7)
C21 N1 C22 123.9(6)
C9 C8 C7 120.6(8)
C10 C9 C8 120.2(8)
C11 C10 C9 119.8(8)
C10 C11 C12 120.6(8)
C7 C12 C11 119.7(8)
C14 C13 C18 120.2(9)
C14 C13 P1 119.2(7)
C18 C13 P1 120.2(7)
C13 C14 C15 119.5(10)
C16 C15 C14 120.0(10)
C29 N4 C33 110.4(7)
C29 N4 C31 126.5(7)
C33 N4 C31 123.1(7)
C17 C16 C15 119.7(10)
C16 C17 C18 121.4(11)
C13 C18 C17 119.2(11)
N2 C19 N1 106.9(7)
N2 C19 Pt1 126.4(6)
N1 C19 Pt1 126.6(6)
C21 C20 N2 107.2(7)
C20 C21 N1 107.3(7)
N1 C22 C23 113.7(7)
C24 C23 C28 118.9(8)
C24 C23 C22 122.3(8)
C28 C23 C22 118.7(8)
C23 C24 C25 121.1(8)
C26 C25 C24 120.8(9)
C25 C26 C27 119.2(8)
C26 C27 C28 120.4(8)
C27 C28 C23 119.6(8)
N4 C29 N3 105.5(6)
N4 C29 Pt1 125.0(5)
N3 C29 Pt1 129.5(6)
N3 C30 C48 111.7(7)
N4 C31 C42 111.8(6)
N2 C32 C36 112.5(6)
C34 C33 N4 106.9(8)
C33 C34 N3 106.5(7)
Cl3 C35 Cl4 112.1(7)
C41 C36 C37 118.3(8)
C41 C36 C32 122.7(7)
C37 C36 C32 119.0(7)
C38 C37 C36 120.3(8)
C39 C38 C37 120.0(8)
C40 C39 C38 119.7(8)
C41 C40 C39 120.3(8)
C40 C41 C36 121.4(8)
C43 C42 C47 119.1(8)
C43 C42 C31 120.7(8)
C47 C42 C31 120.2(7)
C42 C43 C44 120.1(9)
C45 C44 C43 121.9(9)
C44 C45 C46 118.3(9)
C45 C46 C47 120.9(9)
C46 C47 C42 119.8(8)
C49 C48 C53 120.4(8)
C49 C48 C30 119.7(8)
C53 C48 C30 119.9(7)
C48 C49 C50 118.4(9)
C51 C50 C49 121.2(8)
C50 C51 C52 120.1(8)
C53 C52 C51 119.2(9)
C52 C53 C48 120.6(8)

loop_
_geom_bond_atom_site_label_1
_geom_bond_atom_site_label_2
_geom_bond_distance
Pt1 C19 2.017(8)
Pt1 C29 2.073(8)
Pt1 P1 2.313(2)
Pt1 Cl1 2.349(2)
P1 C1 1.820(9)
P1 C7 1.823(8)
P1 C13 1.846(9)
Cl4 C35 1.768(13)
N2 C19 1.329(10)
N2 C20 1.381(11)
N2 C32 1.433(10)
C1 C2 1.375(12)
C1 C6 1.408(13)
C2 C3 1.381(13)
N3 C29 1.338(9)
N3 C34 1.358(11)
N3 C30 1.459(10)
C3 C4 1.373(16)
C4 C5 1.384(16)
C5 C6 1.349(13)
C7 C12 1.387(12)
C7 C8 1.388(11)
N1 C19 1.352(10)
N1 C21 1.369(10)
N1 C22 1.469(10)
C8 C9 1.382(12)
C9 C10 1.377(12)
C10 C11 1.370(13)
C11 C12 1.395(12)
C13 C14 1.372(13)
C13 C18 1.378(13)
C14 C15 1.396(13)
C15 C16 1.373(16)
N4 C29 1.336(10)
N4 C33 1.364(10)
N4 C31 1.473(10)
C16 C17 1.351(17)
C17 C18 1.382(14)
C20 C21 1.336(11)
C22 C23 1.493(12)
C23 C24 1.365(12)
C23 C28 1.396(12)
C24 C25 1.375(13)
C25 C26 1.367(13)
C26 C27 1.379(14)
C27 C28 1.393(13)
C30 C48 1.537(11)
C31 C42 1.492(12)
C32 C36 1.508(11)
C33 C34 1.346(12)
C35 Cl3 1.747(12)
C36 C41 1.392(11)
C36 C37 1.395(11)
C37 C38 1.391(13)
C38 C39 1.388(13)
C39 C40 1.381(13)
C40 C41 1.366(12)
C42 C43 1.381(12)
C42 C47 1.394(12)
C43 C44 1.382(14)
C44 C45 1.370(14)
C45 C46 1.387(14)
C46 C47 1.391(13)
C48 C49 1.361(11)
C48 C53 1.383(12)
C49 C50 1.391(12)
C50 C51 1.359(14)
C51 C52 1.376(14)
C52 C53 1.366(13)
